data_4032606
loop_
_publ_author_name
'B. Manjappa, Kiran'
'Lin, Jhih-Min'
'Yang, Ding-Yah'

_publ_section_title
;
 Construction of Pentacyclic Lamellarin Skeleton via Grob Reaction:
 Application to Total Synthesis of Lamellarins H and D
;
_journal_name_full 'The Journal of Organic Chemistry'
_journal_paper_doi 10.1021/acs.joc.7b01061
_journal_year 2017
_chemical_formula_moiety 'C33 H25 N O6'
_chemical_formula_sum 'C33 H25 N O6'
_chemical_formula_weight 531.54
_space_group_crystal_system monoclinic
_space_group_IT_number 14
_space_group_name_Hall '-P 2ybc'
_space_group_name_H-M_alt 'P 1 21/c 1'
_symmetry_cell_setting monoclinic
_symmetry_space_group_name_Hall '-P 2ybc'
_symmetry_space_group_name_H-M 'P 1 21/c 1'
_atom_sites_solution_hydrogens geom
_audit_creation_method SHELXL-2014/7
_cell_angle_alpha 90
_cell_angle_beta 105.6814(17)
_cell_angle_gamma 90
_cell_formula_units_Z 4
_cell_length_a 9.7304(4)
_cell_length_b 23.2942(9)
_cell_length_c 11.4896(4)
_cell_measurement_reflns_used 9992
_cell_measurement_temperature 150(2)
_cell_measurement_theta_max 26.404
_cell_measurement_theta_min 3.002
_cell_volume 2507.32(17)
_computing_cell_refinement 'SAINT V7.34A (Bruker AXS, 2006)'
_computing_data_collection 'APEX2 (Bruker AXS, 2010)'
_computing_data_reduction 'SAINT V7.34A (Bruker AXS, 2006)'
_computing_molecular_graphics 'Bruker SHELXTL'
_computing_publication_material 'Bruker SHELXTL'
_computing_structure_refinement 'SHELXL-2014/7 (Sheldrick, 2014)'
_computing_structure_solution 'SHELXL-2014/7 (Sheldrick, 2014)'
_diffrn_ambient_temperature 150(2)
_diffrn_measured_fraction_theta_full 0.998
_diffrn_measured_fraction_theta_max 0.997
_diffrn_measurement_device_type 'Bruker APEX-II CCD'
_diffrn_measurement_method '\f and \w scans'
_diffrn_radiation_probe x-ray
_diffrn_radiation_type MoK\a
_diffrn_radiation_wavelength 0.71073
_diffrn_reflns_av_R_equivalents 0.0480
_diffrn_reflns_av_unetI/netI 0.0257
_diffrn_reflns_Laue_measured_fraction_full 0.998
_diffrn_reflns_Laue_measured_fraction_max 0.997
_diffrn_reflns_limit_h_max 12
_diffrn_reflns_limit_h_min -12
_diffrn_reflns_limit_k_max 29
_diffrn_reflns_limit_k_min -29
_diffrn_reflns_limit_l_max 14
_diffrn_reflns_limit_l_min -14
_diffrn_reflns_number 43564
_diffrn_reflns_point_group_measured_fraction_full 0.998
_diffrn_reflns_point_group_measured_fraction_max 0.997
_diffrn_reflns_theta_full 25.242
_diffrn_reflns_theta_max 26.419
_diffrn_reflns_theta_min 3.002
_exptl_absorpt_coefficient_mu 0.097
_exptl_absorpt_correction_T_max 0.9281
_exptl_absorpt_correction_T_min 0.8686
_exptl_absorpt_correction_type multi-scan
_exptl_absorpt_process_details 'SADABS V2012/1 (Bruker AXS Inc.)'
_exptl_crystal_colour brown
_exptl_crystal_density_diffrn 1.408
_exptl_crystal_description parallelepiped
_exptl_crystal_F_000 1112
_exptl_crystal_size_max 0.450
_exptl_crystal_size_mid 0.390
_exptl_crystal_size_min 0.150
_refine_diff_density_max 0.254
_refine_diff_density_min -0.299
_refine_diff_density_rms 0.051
_refine_ls_extinction_method none
_refine_ls_goodness_of_fit_ref 1.052
_refine_ls_hydrogen_treatment constr
_refine_ls_matrix_type full
_refine_ls_number_parameters 361
_refine_ls_number_reflns 5144
_refine_ls_number_restraints 1
_refine_ls_restrained_S_all 1.052
_refine_ls_R_factor_all 0.0681
_refine_ls_R_factor_gt 0.0515
_refine_ls_shift/su_max 0.000
_refine_ls_shift/su_mean 0.000
_refine_ls_structure_factor_coef Fsqd
_refine_ls_weighting_details 'w=1/[\s^2^(Fo^2^)+(0.0527P)^2^+2.0311P] where P=(Fo^2^+2Fc^2^)/3'
_refine_ls_weighting_scheme calc
_refine_ls_wR_factor_gt 0.1207
_refine_ls_wR_factor_ref 0.1307
_reflns_Friedel_coverage 0.000
_reflns_number_gt 4109
_reflns_number_total 5144
_reflns_threshold_expression 'I > 2\s(I)'
_cod_data_source_file jo7b01061_si_002.cif
_cod_data_source_block bmk4468
_cod_depositor_comments
;
The following automatic conversions were performed:

'_symmetry_cell_setting' value 'Monoclinic' changed to 'monoclinic'
according to
/home/data/users/saulius/crontab/automatic-downloads/rss-feeds/ACS/lib/dictionaries/cif_core.dic
dictionary named 'cif_core.dic' version 2.4.2 from 2011-04-26.

Automatic conversion script
Id: cif_fix_values 4973 2017-02-22 13:04:09Z antanas 
;
_cod_original_sg_symbol_H-M P2(1)/c
_cod_database_code 4032606
_shelx_shelxl_version_number 2014/7
_shelx_space_group_comment
; 
The symmetry employed for this shelxl refinement is uniquely defined 
by the following loop, which should always be used as a source of 
symmetry information in preference to the above space-group names. 
They are only intended as comments. 
;
_shelx_estimated_absorpt_t_min 0.958
_shelx_estimated_absorpt_t_max 0.986

loop_
_space_group_symop_operation_xyz
'x, y, z'
'-x, y+1/2, -z+1/2'
'-x, -y, -z'
'x, -y-1/2, z-1/2'

loop_
_atom_site_label
_atom_site_type_symbol
_atom_site_fract_x
_atom_site_fract_y
_atom_site_fract_z
_atom_site_U_iso_or_equiv
_atom_site_adp_type
_atom_site_occupancy
_atom_site_site_symmetry_order
_atom_site_calc_flag
_atom_site_refinement_flags_posn
_atom_site_refinement_flags_adp
O1 O 0.66180(16) 0.53194(8) 0.92721(13) 0.0424(4) Uani 1 1 d . .
O2 O 0.58113(19) 0.61995(8) 0.93975(14) 0.0497(5) Uani 1 1 d . .
O3 O 0.06289(14) 0.29296(6) 0.82681(11) 0.0260(3) Uani 1 1 d . .
O4 O -0.08207(15) 0.28466(5) 0.60279(11) 0.0269(3) Uani 1 1 d . .
O5 O -0.34221(15) 0.52140(7) 0.61614(14) 0.0343(4) Uani 1 1 d . .
O6 O -0.37829(17) 0.62763(7) 0.66794(14) 0.0440(4) Uani 1 1 d . .
N N 0.29098(18) 0.57777(7) 0.81600(14) 0.0247(4) Uani 1 1 d . .
C1 C 0.6452(2) 0.47652(11) 0.88341(19) 0.0367(5) Uani 1 1 d . .
C2 C 0.7735(2) 0.44414(14) 0.9163(2) 0.0508(6) Uani 1 1 d . U
H2A H 0.8580 0.4606 0.9667 0.061 Uiso 1 1 calc R U
C3 C 0.7750(3) 0.38976(14) 0.8756(2) 0.0559(7) Uani 1 1 d . U
H3A H 0.8594 0.3674 0.9017 0.067 Uiso 1 1 calc R U
C4 C 0.6526(3) 0.36587(12) 0.7948(2) 0.0450(7) Uani 1 1 d . .
C5 C 0.6581(3) 0.31195(13) 0.7395(3) 0.0586(9) Uani 1 1 d . .
H5A H 0.7427 0.2896 0.7645 0.070 Uiso 1 1 calc R U
C6 C 0.5467(4) 0.29126(12) 0.6523(3) 0.0568(8) Uani 1 1 d . .
H6A H 0.5522 0.2546 0.6177 0.068 Uiso 1 1 calc R U
C7 C 0.4236(3) 0.32448(10) 0.6137(2) 0.0433(6) Uani 1 1 d . .
H7A H 0.3457 0.3107 0.5509 0.052 Uiso 1 1 calc R U
C8 C 0.4135(2) 0.37688(9) 0.6654(2) 0.0322(5) Uani 1 1 d . .
H8A H 0.3291 0.3990 0.6359 0.039 Uiso 1 1 calc R U
C9 C 0.5236(2) 0.39896(9) 0.76051(19) 0.0317(5) Uani 1 1 d . .
C10 C 0.5169(2) 0.45433(9) 0.81413(17) 0.0282(4) Uani 1 1 d . .
C11 C 0.39142(19) 0.49171(8) 0.79927(16) 0.0221(4) Uani 1 1 d . .
C12 C 0.4186(2) 0.54826(9) 0.83766(17) 0.0268(4) Uani 1 1 d . .
C13 C 0.5536(2) 0.57133(10) 0.90188(18) 0.0376(6) Uani 1 1 d . .
C14 C 0.24025(19) 0.48574(7) 0.75751(15) 0.0185(4) Uani 1 1 d . .
C15 C 0.18024(19) 0.53968(7) 0.76853(15) 0.0192(4) Uani 1 1 d . .
C16 C 0.0357(2) 0.56160(8) 0.74412(15) 0.0204(4) Uani 1 1 d . .
C17 C -0.08619(19) 0.52751(8) 0.69715(16) 0.0215(4) Uani 1 1 d . .
H17A H -0.0752 0.4877 0.6846 0.026 Uiso 1 1 calc R U
C18 C -0.2213(2) 0.55096(9) 0.66899(17) 0.0262(4) Uani 1 1 d . .
C19 C -0.2400(2) 0.60958(9) 0.69444(18) 0.0317(5) Uani 1 1 d . .
C20 C -0.1224(3) 0.64334(9) 0.74095(18) 0.0328(5) Uani 1 1 d . .
H20A H -0.1349 0.6827 0.7570 0.039 Uiso 1 1 calc R U
C21 C 0.0165(2) 0.62052(8) 0.76523(16) 0.0272(4) Uani 1 1 d . .
C22 C 0.1390(3) 0.65655(9) 0.81000(18) 0.0341(5) Uani 1 1 d . .
H22A H 0.1255 0.6963 0.8216 0.041 Uiso 1 1 calc R U
C23 C 0.2713(3) 0.63556(8) 0.83576(18) 0.0328(5) Uani 1 1 d . .
H23A H 0.3511 0.6599 0.8672 0.039 Uiso 1 1 calc R U
C24 C 0.15376(18) 0.43339(7) 0.71535(16) 0.0168(4) Uani 1 1 d . .
C25 C 0.15150(18) 0.38834(7) 0.79560(15) 0.0176(4) Uani 1 1 d . .
H25A H 0.2046 0.3915 0.8779 0.021 Uiso 1 1 calc R U
C26 C 0.07228(18) 0.33925(7) 0.75573(15) 0.0181(4) Uani 1 1 d . .
C27 C -0.0070(2) 0.33460(7) 0.63411(16) 0.0202(4) Uani 1 1 d . .
C28 C -0.00461(19) 0.37909(8) 0.55512(16) 0.0212(4) Uani 1 1 d . .
H28A H -0.0581 0.3762 0.4729 0.025 Uiso 1 1 calc R U
C29 C 0.07574(19) 0.42797(8) 0.59571(16) 0.0203(4) Uani 1 1 d . .
H29A H 0.0772 0.4582 0.5405 0.024 Uiso 1 1 calc R U
C30 C 0.1436(2) 0.29611(9) 0.95061(18) 0.0325(5) Uani 1 1 d . .
H30A H 0.1290 0.2610 0.9926 0.049 Uiso 1 1 calc R U
H30B H 0.2452 0.3002 0.9552 0.049 Uiso 1 1 calc R U
H30C H 0.1120 0.3293 0.9890 0.049 Uiso 1 1 calc R U
C31 C -0.1782(2) 0.28256(9) 0.48520(18) 0.0357(5) Uani 1 1 d . .
H31A H -0.2258 0.2451 0.4727 0.054 Uiso 1 1 calc R U
H31B H -0.2499 0.3129 0.4772 0.054 Uiso 1 1 calc R U
H31C H -0.1253 0.2882 0.4246 0.054 Uiso 1 1 calc R U
C32 C -0.3254(2) 0.46711(9) 0.5635(2) 0.0341(5) Uani 1 1 d . .
H32A H -0.4195 0.4500 0.5284 0.051 Uiso 1 1 calc R U
H32B H -0.2766 0.4726 0.5001 0.051 Uiso 1 1 calc R U
H32C H -0.2686 0.4416 0.6260 0.051 Uiso 1 1 calc R U
C33 C -0.4013(3) 0.68554(12) 0.6999(2) 0.0525(7) Uani 1 1 d . .
H33A H -0.5039 0.6938 0.6769 0.079 Uiso 1 1 calc R U
H33B H -0.3628 0.6906 0.7874 0.079 Uiso 1 1 calc R U
H33C H -0.3530 0.7119 0.6574 0.079 Uiso 1 1 calc R U

loop_
_atom_site_aniso_label
_atom_site_aniso_U_11
_atom_site_aniso_U_22
_atom_site_aniso_U_33
_atom_site_aniso_U_23
_atom_site_aniso_U_13
_atom_site_aniso_U_12
O1 0.0253(8) 0.0670(12) 0.0300(8) 0.0106(8) -0.0008(6) -0.0158(8)
O2 0.0556(11) 0.0523(11) 0.0338(9) 0.0000(8) -0.0005(8) -0.0359(9)
O3 0.0312(7) 0.0204(7) 0.0223(7) 0.0063(5) 0.0005(6) -0.0077(6)
O4 0.0356(8) 0.0195(7) 0.0215(7) -0.0021(5) 0.0006(6) -0.0088(6)
O5 0.0234(7) 0.0412(9) 0.0388(8) 0.0087(7) 0.0094(6) 0.0081(6)
O6 0.0447(10) 0.0528(10) 0.0378(9) 0.0116(7) 0.0169(7) 0.0289(8)
N 0.0342(9) 0.0175(8) 0.0217(8) -0.0010(6) 0.0065(7) -0.0109(7)
C1 0.0265(11) 0.0590(15) 0.0250(10) 0.0157(10) 0.0073(8) -0.0058(10)
C2 0.0205(10) 0.1006(18) 0.0298(12) 0.0284(13) 0.0046(9) 0.0025(13)
C3 0.0361(13) 0.0939(18) 0.0429(14) 0.0398(13) 0.0196(11) 0.0316(14)
C4 0.0400(13) 0.0642(17) 0.0383(12) 0.0353(12) 0.0236(11) 0.0258(12)
C5 0.075(2) 0.0627(18) 0.0555(17) 0.0404(14) 0.0471(16) 0.0520(16)
C6 0.086(2) 0.0431(15) 0.0585(17) 0.0234(13) 0.0484(17) 0.0340(15)
C7 0.0586(15) 0.0315(12) 0.0529(14) 0.0064(11) 0.0375(13) 0.0113(11)
C8 0.0343(11) 0.0280(11) 0.0420(12) 0.0081(9) 0.0238(10) 0.0079(9)
C9 0.0302(11) 0.0372(12) 0.0343(11) 0.0196(9) 0.0199(9) 0.0106(9)
C10 0.0198(9) 0.0416(12) 0.0242(10) 0.0155(9) 0.0076(8) 0.0001(8)
C11 0.0217(9) 0.0257(10) 0.0186(9) 0.0059(7) 0.0050(7) -0.0059(7)
C12 0.0262(10) 0.0312(11) 0.0213(9) 0.0052(8) 0.0036(8) -0.0101(8)
C13 0.0382(12) 0.0484(14) 0.0231(10) 0.0058(9) 0.0027(9) -0.0256(11)
C14 0.0215(9) 0.0178(9) 0.0169(8) 0.0033(7) 0.0063(7) -0.0027(7)
C15 0.0260(9) 0.0162(9) 0.0158(8) 0.0004(7) 0.0063(7) -0.0068(7)
C16 0.0304(10) 0.0175(9) 0.0149(8) 0.0027(7) 0.0089(7) 0.0026(7)
C17 0.0251(10) 0.0206(9) 0.0203(9) 0.0044(7) 0.0086(7) 0.0036(7)
C18 0.0255(10) 0.0339(11) 0.0215(9) 0.0084(8) 0.0103(8) 0.0050(8)
C19 0.0389(12) 0.0381(12) 0.0224(10) 0.0120(8) 0.0158(9) 0.0222(10)
C20 0.0546(14) 0.0232(10) 0.0243(10) 0.0047(8) 0.0168(10) 0.0157(10)
C21 0.0456(12) 0.0202(10) 0.0179(9) 0.0024(7) 0.0120(8) 0.0051(9)
C22 0.0629(15) 0.0151(9) 0.0248(10) -0.0022(8) 0.0126(10) -0.0040(10)
C23 0.0520(14) 0.0177(10) 0.0266(10) -0.0030(8) 0.0071(9) -0.0132(9)
C24 0.0156(8) 0.0134(8) 0.0221(9) -0.0003(7) 0.0065(7) 0.0007(6)
C25 0.0171(8) 0.0182(9) 0.0168(8) 0.0004(7) 0.0035(7) -0.0003(7)
C26 0.0202(9) 0.0150(8) 0.0195(9) 0.0028(7) 0.0064(7) -0.0002(7)
C27 0.0244(9) 0.0143(9) 0.0216(9) -0.0026(7) 0.0057(7) -0.0018(7)
C28 0.0270(10) 0.0202(9) 0.0150(8) -0.0013(7) 0.0032(7) 0.0004(7)
C29 0.0255(9) 0.0167(9) 0.0196(9) 0.0033(7) 0.0078(7) 0.0011(7)
C30 0.0347(11) 0.0308(11) 0.0249(10) 0.0132(8) -0.0039(8) -0.0083(9)
C31 0.0439(13) 0.0333(12) 0.0234(10) -0.0029(9) -0.0024(9) -0.0153(10)
C32 0.0227(10) 0.0379(12) 0.0397(12) 0.0109(10) 0.0050(9) -0.0038(9)
C33 0.0664(17) 0.0536(16) 0.0430(14) 0.0133(12) 0.0240(13) 0.0412(14)

loop_
_atom_type_symbol
_atom_type_description
_atom_type_scat_dispersion_real
_atom_type_scat_dispersion_imag
_atom_type_scat_source
C C 0.0033 0.0016 'International Tables Vol C Tables 4.2.6.8 and 6.1.1.4'
H H 0.0000 0.0000 'International Tables Vol C Tables 4.2.6.8 and 6.1.1.4'
N N 0.0061 0.0033 'International Tables Vol C Tables 4.2.6.8 and 6.1.1.4'
O O 0.0106 0.0060 'International Tables Vol C Tables 4.2.6.8 and 6.1.1.4'

loop_
_geom_angle_atom_site_label_1
_geom_angle_atom_site_label_2
_geom_angle_atom_site_label_3
_geom_angle
C13 O1 C1 122.91(17)
C26 O3 C30 116.45(14)
C27 O4 C31 116.52(15)
C18 O5 C32 116.98(15)
C19 O6 C33 116.5(2)
C12 N C15 108.49(15)
C12 N C23 127.62(17)
C15 N C23 123.90(18)
O1 C1 C10 123.8(2)
O1 C1 C2 113.1(2)
C10 C1 C2 123.0(2)
C3 C2 C1 119.8(2)
C3 C2 H2A 120.1
C1 C2 H2A 120.1
C2 C3 C4 120.7(2)
C2 C3 H3A 119.7
C4 C3 H3A 119.7
C3 C4 C5 121.2(2)
C3 C4 C9 119.3(3)
C5 C4 C9 119.4(3)
C6 C5 C4 122.0(2)
C6 C5 H5A 119.0
C4 C5 H5A 119.0
C5 C6 C7 119.1(3)
C5 C6 H6A 120.5
C7 C6 H6A 120.5
C8 C7 C6 120.8(3)
C8 C7 H7A 119.6
C6 C7 H7A 119.6
C7 C8 C9 122.2(2)
C7 C8 H8A 118.9
C9 C8 H8A 118.9
C8 C9 C4 116.4(2)
C8 C9 C10 123.22(18)
C4 C9 C10 120.1(2)
C1 C10 C9 116.24(19)
C1 C10 C11 115.9(2)
C9 C10 C11 127.80(18)
C12 C11 C14 106.83(17)
C12 C11 C10 116.26(17)
C14 C11 C10 136.88(18)
N C12 C11 109.22(16)
N C12 C13 124.3(2)
C11 C12 C13 126.2(2)
O2 C13 O1 117.8(2)
O2 C13 C12 128.2(2)
O1 C13 C12 113.9(2)
C15 C14 C11 107.37(16)
C15 C14 C24 123.38(16)
C11 C14 C24 129.17(16)
N C15 C14 108.02(16)
N C15 C16 117.38(16)
C14 C15 C16 134.58(16)
C17 C16 C21 118.46(17)
C17 C16 C15 123.21(16)
C21 C16 C15 118.31(17)
C18 C17 C16 121.14(18)
C18 C17 H17A 119.4
C16 C17 H17A 119.4
O5 C18 C17 124.08(18)
O5 C18 C19 115.89(17)
C17 C18 C19 120.02(19)
O6 C19 C20 125.4(2)
O6 C19 C18 115.1(2)
C20 C19 C18 119.49(18)
C19 C20 C21 121.02(19)
C19 C20 H20A 119.5
C21 C20 H20A 119.5
C16 C21 C20 119.75(19)
C16 C21 C22 119.59(19)
C20 C21 C22 120.66(19)
C23 C22 C21 121.59(19)
C23 C22 H22A 119.2
C21 C22 H22A 119.2
C22 C23 N 119.15(19)
C22 C23 H23A 120.4
N C23 H23A 120.4
C29 C24 C25 118.88(16)
C29 C24 C14 120.57(15)
C25 C24 C14 120.54(15)
C26 C25 C24 120.45(16)
C26 C25 H25A 119.8
C24 C25 H25A 119.8
O3 C26 C25 124.96(15)
O3 C26 C27 115.13(15)
C25 C26 C27 119.91(16)
O4 C27 C28 124.54(16)
O4 C27 C26 115.92(15)
C28 C27 C26 119.54(16)
C29 C28 C27 120.14(16)
C29 C28 H28A 119.9
C27 C28 H28A 119.9
C28 C29 C24 121.07(16)
C28 C29 H29A 119.5
C24 C29 H29A 119.5
O3 C30 H30A 109.5
O3 C30 H30B 109.5
H30A C30 H30B 109.5
O3 C30 H30C 109.5
H30A C30 H30C 109.5
H30B C30 H30C 109.5
O4 C31 H31A 109.5
O4 C31 H31B 109.5
H31A C31 H31B 109.5
O4 C31 H31C 109.5
H31A C31 H31C 109.5
H31B C31 H31C 109.5
O5 C32 H32A 109.5
O5 C32 H32B 109.5
H32A C32 H32B 109.5
O5 C32 H32C 109.5
H32A C32 H32C 109.5
H32B C32 H32C 109.5
O6 C33 H33A 109.5
O6 C33 H33B 109.5
H33A C33 H33B 109.5
O6 C33 H33C 109.5
H33A C33 H33C 109.5
H33B C33 H33C 109.5

loop_
_geom_bond_atom_site_label_1
_geom_bond_atom_site_label_2
_geom_bond_distance
O1 C13 1.367(3)
O1 C1 1.379(3)
O2 C13 1.217(3)
O3 C26 1.371(2)
O3 C30 1.429(2)
O4 C27 1.369(2)
O4 C31 1.421(2)
O5 C18 1.357(2)
O5 C32 1.430(3)
O6 C19 1.364(2)
O6 C33 1.432(3)
N C12 1.382(3)
N C15 1.389(2)
N C23 1.387(3)
C1 C10 1.386(3)
C1 C2 1.419(3)
C2 C3 1.352(4)
C2 H2A 0.9500
C3 C4 1.412(4)
C3 H3A 0.9500
C4 C5 1.415(4)
C4 C9 1.434(3)
C5 C6 1.351(4)
C5 H5A 0.9500
C6 C7 1.394(4)
C6 H6A 0.9500
C7 C8 1.372(3)
C7 H7A 0.9500
C8 C9 1.405(3)
C8 H8A 0.9500
C9 C10 1.439(3)
C10 C11 1.472(3)
C11 C12 1.392(3)
C11 C14 1.425(3)
C12 C13 1.426(3)
C14 C15 1.406(3)
C14 C24 1.486(2)
C15 C16 1.451(3)
C16 C17 1.408(3)
C16 C21 1.415(3)
C17 C18 1.379(3)
C17 H17A 0.9500
C18 C19 1.418(3)
C19 C20 1.372(3)
C20 C21 1.408(3)
C20 H20A 0.9500
C21 C22 1.434(3)
C22 C23 1.334(3)
C22 H22A 0.9500
C23 H23A 0.9500
C24 C29 1.385(2)
C24 C25 1.401(2)
C25 C26 1.386(2)
C25 H25A 0.9500
C26 C27 1.406(2)
C27 C28 1.382(2)
C28 C29 1.389(3)
C28 H28A 0.9500
C29 H29A 0.9500
C30 H30A 0.9800
C30 H30B 0.9800
C30 H30C 0.9800
C31 H31A 0.9800
C31 H31B 0.9800
C31 H31C 0.9800
C32 H32A 0.9800
C32 H32B 0.9800
C32 H32C 0.9800
C33 H33A 0.9800
C33 H33B 0.9800
C33 H33C 0.9800
